data_1517064
loop_
_publ_author_name
'Tiffany M. Smith'
'Diona Symester'
'Kathryn Perrin'
'Jose Vargas'
'Michael Tichenor'
'Charles J. O-Connor'
'Jon Zubieta'

_publ_section_title
;
 Hydrothermal syntheses and structural chemistry of Mn(II), Co(II) and
 Ni(II) coordination polymers with xylyl-diphosphonate ligands
;
_journal_name_full
;
Inorganica Chimica Acta
;
_journal_page_first 46
_journal_page_last 59
_journal_volume 402
_journal_year 2013
_chemical_formula_moiety 'C20 H18 Co N2 O6 P2'
_chemical_formula_sum 'C20 H18 Co N2 O6 P2'
_chemical_formula_weight 503.23
_space_group_IT_number 14
_symmetry_cell_setting monoclinic
_symmetry_space_group_name_Hall '-P 2yn'
_symmetry_space_group_name_H-M 'P 1 21/n 1'
_atom_sites_solution_hydrogens geom
_atom_sites_solution_primary direct
_atom_sites_solution_secondary difmap
_cell_angle_alpha 90.00
_cell_angle_beta 104.161(2)
_cell_angle_gamma 90.00
_cell_formula_units_Z 4
_cell_length_a 10.3139(8)
_cell_length_b 14.5501(11)
_cell_length_c 12.6700(9)
_cell_measurement_reflns_used 7123
_cell_measurement_temperature 90(2)
_cell_measurement_theta_max 32.54
_cell_measurement_theta_min 2.29
_cell_volume 1843.6(2)
_computing_cell_refinement 'Bruker SAINT (Bruker, 2011)'
_computing_data_collection 'Bruker APEX2 (Bruker, 2011)'
_computing_data_reduction 'Bruker SAINT (Bruker, 2011)'
_computing_molecular_graphics 'CrystalMaker (Palmer, 2010)'
_computing_publication_material 'Bruker SHELXTL (Bruker, 2011)'
_computing_structure_refinement 'SHELXL-97 (Sheldrick, 2008)'
_computing_structure_solution 'SHELXS-97 (Sheldrick, 2008)'
_diffrn_ambient_temperature 90(2)
_diffrn_measured_fraction_theta_full 1.000
_diffrn_measured_fraction_theta_max 1.000
_diffrn_measurement_device_type 'Bruker APEX-II CCD'
_diffrn_measurement_method '\f and \w scans'
_diffrn_radiation_monochromator graphite
_diffrn_radiation_source 'fine-focus sealed tube'
_diffrn_radiation_type MoK\a
_diffrn_radiation_wavelength 0.71073
_diffrn_reflns_av_R_equivalents 0.0260
_diffrn_reflns_av_sigmaI/netI 0.0263
_diffrn_reflns_limit_h_max 11
_diffrn_reflns_limit_h_min -13
_diffrn_reflns_limit_k_max 17
_diffrn_reflns_limit_k_min -19
_diffrn_reflns_limit_l_max 13
_diffrn_reflns_limit_l_min -16
_diffrn_reflns_number 15870
_diffrn_reflns_theta_full 28.07
_diffrn_reflns_theta_max 28.07
_diffrn_reflns_theta_min 2.17
_exptl_absorpt_coefficient_mu 1.151
_exptl_absorpt_correction_T_max 0.9166
_exptl_absorpt_correction_T_min 0.5974
_exptl_absorpt_correction_type multi-scan
_exptl_absorpt_process_details 'SADABS SHELXL-97 (Sheldrick, 2008)'
_exptl_crystal_colour blue
_exptl_crystal_density_diffrn 1.813
_exptl_crystal_density_method 'not measured'
_exptl_crystal_description rod
_exptl_crystal_F_000 1028
_exptl_crystal_size_max 0.50
_exptl_crystal_size_mid 0.28
_exptl_crystal_size_min 0.08
_refine_diff_density_max 0.423
_refine_diff_density_min -0.463
_refine_diff_density_rms 0.067
_refine_ls_extinction_method none
_refine_ls_goodness_of_fit_ref 1.001
_refine_ls_hydrogen_treatment constr
_refine_ls_matrix_type full
_refine_ls_number_parameters 282
_refine_ls_number_reflns 4486
_refine_ls_number_restraints 0
_refine_ls_restrained_S_all 1.001
_refine_ls_R_factor_all 0.0369
_refine_ls_R_factor_gt 0.0270
_refine_ls_shift/su_max 0.001
_refine_ls_shift/su_mean 0.000
_refine_ls_structure_factor_coef Fsqd
_refine_ls_weighting_details 'calc w=1/[\s^2^(Fo^2^)+(0.0377P)^2^+1.1738P] where P=(Fo^2^+2Fc^2^)/3'
_refine_ls_weighting_scheme calc
_refine_ls_wR_factor_gt 0.0659
_refine_ls_wR_factor_ref 0.0708
_reflns_number_gt 3786
_reflns_number_total 4486
_reflns_threshold_expression >2sigma(I)
_cod_data_source_file ICA-2013-402-46-59-7.cif
_cod_data_source_block compound_7
_cod_original_sg_symbol_Hall -P2yn
_cod_original_sg_symbol_H-M P2(1)/n
_cod_database_code 1517064

loop_
_symmetry_equiv_pos_as_xyz
'x, y, z'
'-x+1/2, y+1/2, -z+1/2'
'-x, -y, -z'
'x-1/2, -y-1/2, z-1/2'

loop_
_atom_site_label
_atom_site_type_symbol
_atom_site_fract_x
_atom_site_fract_y
_atom_site_fract_z
_atom_site_U_iso_or_equiv
_atom_site_adp_type
_atom_site_occupancy
_atom_site_symmetry_multiplicity
_atom_site_calc_flag
_atom_site_refinement_flags
Co1 Co 0.57617(2) 1.016176(16) 0.832339(18) 0.01021(7) Uani 1 1 d .
P1 P 0.33630(4) 0.89945(3) 0.91967(3) 0.01076(10) Uani 1 1 d .
P2 P 0.35876(4) 1.18816(3) 0.82826(3) 0.01129(10) Uani 1 1 d .
O1 O 0.47139(12) 0.91916(8) 0.89617(9) 0.0129(2) Uani 1 1 d .
O2 O 0.44587(13) 1.11921(8) 0.78915(10) 0.0151(3) Uani 1 1 d .
O3 O 0.68326(13) 1.05698(9) 0.97769(10) 0.0162(3) Uani 1 1 d .
O4 O 0.31857(13) 0.79303(8) 0.92963(10) 0.0160(3) Uani 1 1 d .
H4' H 0.3026 0.7697 0.8689 0.019 Uiso 1 1 calc R
O5 O 0.22623(12) 1.20737(9) 0.75032(10) 0.0160(3) Uani 1 1 d .
O6 O 0.32585(13) 1.15616(9) 0.93860(10) 0.0170(3) Uani 1 1 d .
H6' H 0.3931 1.1340 0.9789 0.020 Uiso 1 1 calc R
N1 N 0.54871(15) 0.93791(10) 0.68625(11) 0.0123(3) Uani 1 1 d .
N2 N 0.73771(15) 1.06152(10) 0.76657(11) 0.0118(3) Uani 1 1 d .
C1 C 0.45811(18) 0.87302(12) 0.64987(14) 0.0146(3) Uani 1 1 d .
H1 H 0.3998 0.8571 0.6924 0.017 Uiso 1 1 calc R
C2 C 0.44620(19) 0.82725(12) 0.55030(14) 0.0165(4) Uani 1 1 d .
H2 H 0.3801 0.7831 0.5274 0.020 Uiso 1 1 calc R
C3 C 0.53272(19) 0.84809(12) 0.48702(14) 0.0159(4) Uani 1 1 d .
H3 H 0.5257 0.8187 0.4207 0.019 Uiso 1 1 calc R
C4 C 0.63272(18) 0.91501(12) 0.52452(14) 0.0140(3) Uani 1 1 d .
C5 C 0.73003(19) 0.94018(12) 0.46566(14) 0.0154(4) Uani 1 1 d .
H5 H 0.7268 0.9134 0.3984 0.018 Uiso 1 1 calc R
C6 C 0.82626(18) 1.00255(12) 0.50720(14) 0.0149(4) Uani 1 1 d .
H6 H 0.8880 1.0181 0.4676 0.018 Uiso 1 1 calc R
C7 C 0.83544(18) 1.04540(12) 0.61086(14) 0.0129(3) Uani 1 1 d .
C8 C 0.93849(18) 1.10631(12) 0.66146(15) 0.0156(4) Uani 1 1 d .
H8 H 1.0045 1.1230 0.6266 0.019 Uiso 1 1 calc R
C9 C 0.94024(18) 1.14070(12) 0.76274(15) 0.0158(4) Uani 1 1 d .
H9 H 1.0091 1.1794 0.7979 0.019 Uiso 1 1 calc R
C10 C 0.83780(18) 1.11723(12) 0.81272(14) 0.0139(3) Uani 1 1 d .
H10 H 0.8398 1.1416 0.8810 0.017 Uiso 1 1 calc R
C11 C 0.73857(17) 1.02453(11) 0.66815(13) 0.0117(3) Uani 1 1 d .
C12 C 0.63550(17) 0.95818(11) 0.62441(13) 0.0112(3) Uani 1 1 d .
C13 C 0.20136(17) 0.93662(12) 0.80684(13) 0.0122(3) Uani 1 1 d .
H13A H 0.1944 1.0031 0.8087 0.015 Uiso 1 1 calc R
H13B H 0.2230 0.9199 0.7390 0.015 Uiso 1 1 calc R
C14 C 0.06718(17) 0.89487(11) 0.80914(13) 0.0114(3) Uani 1 1 d .
C15 C -0.00138(17) 0.83193(11) 0.73120(13) 0.0118(3) Uani 1 1 d .
C16 C -0.12534(18) 0.79809(12) 0.74062(14) 0.0145(3) Uani 1 1 d .
H16 H -0.1724 0.7579 0.6879 0.017 Uiso 1 1 calc R
C17 C -0.17961(18) 0.82282(12) 0.82637(15) 0.0155(4) Uani 1 1 d .
H17 H -0.2612 0.7986 0.8317 0.019 Uiso 1 1 calc R
C18 C -0.11107(19) 0.88404(12) 0.90429(15) 0.0159(4) Uani 1 1 d .
H18 H -0.1460 0.9009 0.9626 0.019 Uiso 1 1 calc R
C19 C 0.01022(18) 0.91983(12) 0.89430(14) 0.0139(3) Uani 1 1 d .
H19 H 0.0549 0.9617 0.9459 0.017 Uiso 1 1 calc R
C20 C 0.44925(18) 1.29500(11) 0.86225(14) 0.0129(3) Uani 1 1 d .
H20A H 0.3906 1.3403 0.8824 0.015 Uiso 1 1 calc R
H20B H 0.5239 1.2852 0.9247 0.015 Uiso 1 1 calc R

loop_
_atom_site_aniso_label
_atom_site_aniso_U_11
_atom_site_aniso_U_22
_atom_site_aniso_U_33
_atom_site_aniso_U_23
_atom_site_aniso_U_13
_atom_site_aniso_U_12
Co1 0.01204(12) 0.00955(11) 0.00860(11) -0.00066(8) 0.00168(8) -0.00033(9)
P1 0.0119(2) 0.0115(2) 0.00804(19) -0.00012(15) 0.00093(16) -0.00247(16)
P2 0.0128(2) 0.0096(2) 0.0111(2) 0.00208(15) 0.00235(16) 0.00085(16)
O1 0.0129(6) 0.0140(6) 0.0116(6) 0.0008(4) 0.0025(5) -0.0014(5)
O2 0.0177(6) 0.0117(6) 0.0158(6) 0.0008(5) 0.0036(5) 0.0023(5)
O3 0.0150(6) 0.0231(7) 0.0102(6) -0.0045(5) 0.0026(5) -0.0042(5)
O4 0.0181(6) 0.0132(6) 0.0139(6) 0.0028(5) -0.0017(5) -0.0033(5)
O5 0.0139(6) 0.0159(6) 0.0166(6) 0.0021(5) 0.0007(5) 0.0003(5)
O6 0.0160(6) 0.0201(7) 0.0159(6) 0.0078(5) 0.0059(5) 0.0038(5)
N1 0.0144(7) 0.0105(7) 0.0115(7) 0.0003(5) 0.0021(6) 0.0007(6)
N2 0.0132(7) 0.0105(7) 0.0111(7) 0.0002(5) 0.0019(5) 0.0011(6)
C1 0.0144(8) 0.0133(8) 0.0161(8) -0.0003(6) 0.0038(7) 0.0003(7)
C2 0.0185(9) 0.0127(8) 0.0161(8) -0.0020(7) 0.0002(7) -0.0026(7)
C3 0.0199(9) 0.0143(8) 0.0123(8) -0.0031(6) 0.0013(7) 0.0006(7)
C4 0.0162(9) 0.0130(8) 0.0120(8) 0.0013(6) 0.0021(7) 0.0019(7)
C5 0.0194(9) 0.0158(9) 0.0115(8) 0.0006(6) 0.0049(7) 0.0036(7)
C6 0.0172(9) 0.0157(8) 0.0134(8) 0.0016(6) 0.0065(7) 0.0021(7)
C7 0.0141(8) 0.0111(8) 0.0133(8) 0.0017(6) 0.0027(6) 0.0027(7)
C8 0.0140(8) 0.0137(8) 0.0197(9) 0.0022(7) 0.0055(7) -0.0007(7)
C9 0.0147(9) 0.0120(8) 0.0201(9) -0.0012(7) 0.0028(7) -0.0021(7)
C10 0.0153(8) 0.0112(8) 0.0139(8) -0.0007(6) 0.0010(7) 0.0010(7)
C11 0.0132(8) 0.0083(8) 0.0121(8) 0.0008(6) 0.0004(6) 0.0021(6)
C12 0.0122(8) 0.0103(8) 0.0108(8) 0.0019(6) 0.0020(6) 0.0025(6)
C13 0.0142(8) 0.0111(8) 0.0108(8) -0.0009(6) 0.0020(6) -0.0004(6)
C14 0.0109(8) 0.0103(8) 0.0119(7) 0.0017(6) 0.0005(6) 0.0013(6)
C15 0.0132(8) 0.0091(8) 0.0117(8) 0.0016(6) 0.0004(6) 0.0029(6)
C16 0.0145(8) 0.0098(8) 0.0162(8) 0.0002(6) -0.0015(7) -0.0008(6)
C17 0.0119(8) 0.0126(8) 0.0213(9) 0.0043(7) 0.0027(7) 0.0004(7)
C18 0.0177(9) 0.0132(8) 0.0178(9) 0.0021(7) 0.0064(7) 0.0036(7)
C19 0.0162(9) 0.0106(8) 0.0137(8) -0.0008(6) 0.0014(7) 0.0009(7)
C20 0.0156(8) 0.0109(8) 0.0108(7) 0.0012(6) 0.0007(6) 0.0009(7)

loop_
_atom_type_symbol
_atom_type_description
_atom_type_scat_dispersion_real
_atom_type_scat_dispersion_imag
_atom_type_scat_source
C C 0.0033 0.0016 'International Tables Vol C Tables 4.2.6.8 and 6.1.1.4'
H H 0.0000 0.0000 'International Tables Vol C Tables 4.2.6.8 and 6.1.1.4'
N N 0.0061 0.0033 'International Tables Vol C Tables 4.2.6.8 and 6.1.1.4'
O O 0.0106 0.0060 'International Tables Vol C Tables 4.2.6.8 and 6.1.1.4'
P P 0.1023 0.0942 'International Tables Vol C Tables 4.2.6.8 and 6.1.1.4'
Co Co 0.3494 0.9721 'International Tables Vol C Tables 4.2.6.8 and 6.1.1.4'

loop_
_geom_angle_atom_site_label_1
_geom_angle_atom_site_label_2
_geom_angle_atom_site_label_3
_geom_angle
_geom_angle_site_symmetry_1
_geom_angle_site_symmetry_3
O3 Co1 O2 102.31(5) . .
O3 Co1 O1 93.83(5) . .
O2 Co1 O1 103.85(5) . .
O3 Co1 N1 152.56(6) . .
O2 Co1 N1 103.03(5) . .
O1 Co1 N1 90.22(5) . .
O3 Co1 N2 87.69(5) . .
O2 Co1 N2 101.39(5) . .
O1 Co1 N2 153.76(5) . .
N1 Co1 N2 77.15(6) . .
O3 P1 O1 114.37(7) 3_677 .
O3 P1 O4 107.69(8) 3_677 .
O1 P1 O4 109.41(7) . .
O3 P1 C13 108.41(8) 3_677 .
O1 P1 C13 110.60(7) . .
O4 P1 C13 105.99(7) . .
O5 P2 O2 115.24(7) . .
O5 P2 O6 106.09(7) . .
O2 P2 O6 111.53(7) . .
O5 P2 C20 109.24(8) . .
O2 P2 C20 109.59(8) . .
O6 P2 C20 104.56(8) . .
P1 O1 Co1 143.09(8) . .
P2 O2 Co1 145.43(8) . .
P1 O3 Co1 139.78(8) 3_677 .
P1 O4 H4' 109.5 . .
P2 O6 H6' 109.5 . .
C1 N1 C12 117.44(15) . .
C1 N1 Co1 127.83(12) . .
C12 N1 Co1 114.73(11) . .
C10 N2 C11 117.76(15) . .
C10 N2 Co1 127.65(12) . .
C11 N2 Co1 114.52(11) . .
N1 C1 C2 123.21(17) . .
N1 C1 H1 118.4 . .
C2 C1 H1 118.4 . .
C3 C2 C1 119.58(17) . .
C3 C2 H2 120.2 . .
C1 C2 H2 120.2 . .
C2 C3 C4 118.78(16) . .
C2 C3 H3 120.6 . .
C4 C3 H3 120.6 . .
C12 C4 C3 117.55(16) . .
C12 C4 C5 119.34(16) . .
C3 C4 C5 123.11(16) . .
C6 C5 C4 120.56(16) . .
C6 C5 H5 119.7 . .
C4 C5 H5 119.7 . .
C5 C6 C7 121.67(17) . .
C5 C6 H6 119.2 . .
C7 C6 H6 119.2 . .
C11 C7 C8 116.93(16) . .
C11 C7 C6 118.87(16) . .
C8 C7 C6 124.18(17) . .
C9 C8 C7 119.30(17) . .
C9 C8 H8 120.3 . .
C7 C8 H8 120.3 . .
C8 C9 C10 119.65(17) . .
C8 C9 H9 120.2 . .
C10 C9 H9 120.2 . .
N2 C10 C9 122.69(16) . .
N2 C10 H10 118.7 . .
C9 C10 H10 118.7 . .
N2 C11 C7 123.59(16) . .
N2 C11 C12 116.59(16) . .
C7 C11 C12 119.78(15) . .
N1 C12 C4 123.41(16) . .
N1 C12 C11 116.83(15) . .
C4 C12 C11 119.69(16) . .
C14 C13 P1 113.09(12) . .
C14 C13 H13A 109.0 . .
P1 C13 H13A 109.0 . .
C14 C13 H13B 109.0 . .
P1 C13 H13B 109.0 . .
H13A C13 H13B 107.8 . .
C19 C14 C15 118.56(16) . .
C19 C14 C13 117.93(15) . .
C15 C14 C13 123.50(15) . .
C16 C15 C14 118.81(16) . .
C16 C15 C20 116.60(15) . 2_546
C14 C15 C20 124.57(16) . 2_546
C17 C16 C15 121.81(16) . .
C17 C16 H16 119.1 . .
C15 C16 H16 119.1 . .
C16 C17 C18 119.41(17) . .
C16 C17 H17 120.3 . .
C18 C17 H17 120.3 . .
C17 C18 C19 119.28(17) . .
C17 C18 H18 120.4 . .
C19 C18 H18 120.4 . .
C18 C19 C14 122.09(16) . .
C18 C19 H19 119.0 . .
C14 C19 H19 119.0 . .
C15 C20 P2 112.33(12) 2_556 .
C15 C20 H20A 109.1 2_556 .
P2 C20 H20A 109.1 . .
C15 C20 H20B 109.1 2_556 .
P2 C20 H20B 109.1 . .
H20A C20 H20B 107.9 . .

loop_
_geom_bond_atom_site_label_1
_geom_bond_atom_site_label_2
_geom_bond_distance
_geom_bond_site_symmetry_2
Co1 O3 1.9921(12) .
Co1 O2 1.9983(13) .
Co1 O1 2.0597(12) .
Co1 N1 2.1323(14) .
Co1 N2 2.1412(15) .
P1 O3 1.5041(13) 3_677
P1 O1 1.5216(13) .
P1 O4 1.5678(13) .
P1 C13 1.8165(17) .
P2 O5 1.5038(13) .
P2 O2 1.5090(13) .
P2 O6 1.5870(13) .
P2 C20 1.8102(18) .
O3 P1 1.5041(13) 3_677
O4 H4' 0.8200 .
O6 H6' 0.8200 .
N1 C1 1.329(2) .
N1 C12 1.358(2) .
N2 C10 1.330(2) .
N2 C11 1.360(2) .
C1 C2 1.405(2) .
C1 H1 0.9300 .
C2 C3 1.372(3) .
C2 H2 0.9300 .
C3 C4 1.413(3) .
C3 H3 0.9300 .
C4 C12 1.407(2) .
C4 C5 1.437(3) .
C5 C6 1.353(3) .
C5 H5 0.9300 .
C6 C7 1.436(2) .
C6 H6 0.9300 .
C7 C11 1.404(2) .
C7 C8 1.412(2) .
C8 C9 1.373(3) .
C8 H8 0.9300 .
C9 C10 1.400(3) .
C9 H9 0.9300 .
C10 H10 0.9300 .
C11 C12 1.443(2) .
C13 C14 1.518(2) .
C13 H13A 0.9700 .
C13 H13B 0.9700 .
C14 C19 1.397(2) .
C14 C15 1.404(2) .
C15 C16 1.402(2) .
C15 C20 1.514(2) 2_546
C16 C17 1.386(3) .
C16 H16 0.9300 .
C17 C18 1.388(3) .
C17 H17 0.9300 .
C18 C19 1.389(3) .
C18 H18 0.9300 .
C19 H19 0.9300 .
C20 C15 1.514(2) 2_556
C20 H20A 0.9700 .
C20 H20B 0.9700 .

loop_
_geom_torsion_atom_site_label_1
_geom_torsion_atom_site_label_2
_geom_torsion_atom_site_label_3
_geom_torsion_atom_site_label_4
_geom_torsion
_geom_torsion_site_symmetry_1
_geom_torsion_site_symmetry_4
O3 P1 O1 Co1 -81.05(14) 3_677 .
O4 P1 O1 Co1 158.07(11) . .
C13 P1 O1 Co1 41.69(15) . .
O3 Co1 O1 P1 104.40(13) . .
O2 Co1 O1 P1 0.72(13) . .
N1 Co1 O1 P1 -102.76(13) . .
N2 Co1 O1 P1 -163.06(11) . .
O5 P2 O2 Co1 -143.10(13) . .
O6 P2 O2 Co1 -22.08(17) . .
C20 P2 O2 Co1 93.22(15) . .
O3 Co1 O2 P2 -37.94(15) . .
O1 Co1 O2 P2 59.19(15) . .
N1 Co1 O2 P2 152.69(14) . .
N2 Co1 O2 P2 -128.05(14) . .
O2 Co1 O3 P1 42.41(14) . 3_677
O1 Co1 O3 P1 -62.67(13) . 3_677
N1 Co1 O3 P1 -160.55(11) . 3_677
N2 Co1 O3 P1 143.57(13) . 3_677
O3 Co1 N1 C1 118.16(16) . .
O2 Co1 N1 C1 -84.86(15) . .
O1 Co1 N1 C1 19.41(15) . .
N2 Co1 N1 C1 176.21(16) . .
O3 Co1 N1 C12 -61.87(18) . .
O2 Co1 N1 C12 95.11(12) . .
O1 Co1 N1 C12 -160.62(12) . .
N2 Co1 N1 C12 -3.82(11) . .
O3 Co1 N2 C10 -16.52(15) . .
O2 Co1 N2 C10 85.58(15) . .
O1 Co1 N2 C10 -110.49(16) . .
N1 Co1 N2 C10 -173.48(16) . .
O3 Co1 N2 C11 160.26(12) . .
O2 Co1 N2 C11 -97.65(12) . .
O1 Co1 N2 C11 66.29(17) . .
N1 Co1 N2 C11 3.30(11) . .
C12 N1 C1 C2 -1.9(3) . .
Co1 N1 C1 C2 178.09(13) . .
N1 C1 C2 C3 1.3(3) . .
C1 C2 C3 C4 0.5(3) . .
C2 C3 C4 C12 -1.4(3) . .
C2 C3 C4 C5 178.50(17) . .
C12 C4 C5 C6 2.1(3) . .
C3 C4 C5 C6 -177.80(17) . .
C4 C5 C6 C7 0.3(3) . .
C5 C6 C7 C11 -2.6(3) . .
C5 C6 C7 C8 175.73(17) . .
C11 C7 C8 C9 0.8(3) . .
C6 C7 C8 C9 -177.56(17) . .
C7 C8 C9 C10 -2.0(3) . .
C11 N2 C10 C9 1.8(3) . .
Co1 N2 C10 C9 178.52(13) . .
C8 C9 C10 N2 0.7(3) . .
C10 N2 C11 C7 -3.1(3) . .
Co1 N2 C11 C7 179.75(13) . .
C10 N2 C11 C12 174.73(15) . .
Co1 N2 C11 C12 -2.39(19) . .
C8 C7 C11 N2 1.8(3) . .
C6 C7 C11 N2 -179.72(16) . .
C8 C7 C11 C12 -175.97(15) . .
C6 C7 C11 C12 2.5(2) . .
C1 N1 C12 C4 0.8(2) . .
Co1 N1 C12 C4 -179.18(13) . .
C1 N1 C12 C11 -176.18(15) . .
Co1 N1 C12 C11 3.84(19) . .
C3 C4 C12 N1 0.9(3) . .
C5 C4 C12 N1 -179.10(16) . .
C3 C4 C12 C11 177.75(15) . .
C5 C4 C12 C11 -2.2(2) . .
N2 C11 C12 N1 -1.0(2) . .
C7 C11 C12 N1 176.98(15) . .
N2 C11 C12 C4 -178.06(15) . .
C7 C11 C12 C4 -0.1(2) . .
O3 P1 C13 C14 -70.76(14) 3_677 .
O1 P1 C13 C14 163.09(11) . .
O4 P1 C13 C14 44.61(14) . .
P1 C13 C14 C19 66.18(18) . .
P1 C13 C14 C15 -113.01(16) . .
C19 C14 C15 C16 1.3(2) . .
C13 C14 C15 C16 -179.54(15) . .
C19 C14 C15 C20 -176.92(15) . 2_546
C13 C14 C15 C20 2.3(3) . 2_546
C14 C15 C16 C17 -2.1(3) . .
C20 C15 C16 C17 176.26(15) 2_546 .
C15 C16 C17 C18 1.2(3) . .
C16 C17 C18 C19 0.5(3) . .
C17 C18 C19 C14 -1.2(3) . .
C15 C14 C19 C18 0.3(3) . .
C13 C14 C19 C18 -178.88(16) . .
O5 P2 C20 C15 -72.33(14) . 2_556
O2 P2 C20 C15 54.81(14) . 2_556
O6 P2 C20 C15 174.48(12) . 2_556
